data_4119090
loop_
_publ_author_name
'Strawser, David'
'Karton, Amir'
'Zenkina, Olena V.'
'Iron, Mark A.'
'Shimon, Linda J. W.'
'Martin, Jan M. L.'
'van der Boom, Milko E.'

_publ_section_title
;
 Platinum Stilbazoles:&#x00A0; Ring-Walking Coupled with
 Aryl&#x2212;Halide Bond Activation
;
_journal_issue 26
_journal_name_full 'Journal of the American Chemical Society'
_journal_page_first 9322
_journal_page_last 9323
_journal_paper_doi 10.1021/ja050613h
_journal_volume 127
_journal_year 2005
_chemical_formula_sum 'C25 H40 Br N P2 Pt'
_chemical_formula_weight 691.52
_chemical_name_systematic
; 
 ? 
;
_space_group_IT_number 33
_symmetry_space_group_name_Hall 'P 2c -2n'
_symmetry_space_group_name_H-M 'P n a 21'
_atom_sites_solution_hydrogens geom
_atom_sites_solution_primary direct
_atom_sites_solution_secondary difmap
_audit_creation_method SHELXL-97
_cell_angle_alpha 90.00
_cell_angle_beta 90.00
_cell_angle_gamma 90.00
_cell_formula_units_Z 4
_cell_length_a 15.884(3)
_cell_length_b 14.908(3)
_cell_length_c 11.701(2)
_cell_measurement_temperature 293(2)
_cell_volume 2770.8(9)
_computing_structure_refinement 'SHELXL-97 (Sheldrick, 1997)'
_computing_structure_solution 'SHELXS-97 (Sheldrick, 1990)'
_diffrn_ambient_temperature 293(2)
_diffrn_measured_fraction_theta_full 0.998
_diffrn_measured_fraction_theta_max 0.998
_diffrn_radiation_monochromator graphite
_diffrn_radiation_source 'fine-focus sealed tube'
_diffrn_radiation_type MoK\a
_diffrn_radiation_wavelength 0.71073
_diffrn_reflns_av_R_equivalents 0.0000
_diffrn_reflns_av_sigmaI/netI 0.0298
_diffrn_reflns_limit_h_max 19
_diffrn_reflns_limit_h_min 0
_diffrn_reflns_limit_k_max 0
_diffrn_reflns_limit_k_min -17
_diffrn_reflns_limit_l_max 14
_diffrn_reflns_limit_l_min 0
_diffrn_reflns_number 2666
_diffrn_reflns_theta_full 25.35
_diffrn_reflns_theta_max 25.35
_diffrn_reflns_theta_min 2.56
_exptl_absorpt_coefficient_mu 6.634
_exptl_crystal_density_diffrn 1.658
_exptl_crystal_density_method 'not measured'
_exptl_crystal_F_000 1360
_refine_diff_density_max 2.386
_refine_diff_density_min -2.030
_refine_diff_density_rms 0.217
_refine_ls_abs_structure_details 'Flack H D (1983), Acta Cryst. A39, 876-881'
_refine_ls_abs_structure_Flack 0.71(4)
_refine_ls_extinction_coef 0.0022(3)
_refine_ls_extinction_expression Fc^*^=kFc[1+0.001xFc^2^\l^3^/sin(2\q)]^-1/4^
_refine_ls_extinction_method SHELXL
_refine_ls_goodness_of_fit_ref 1.049
_refine_ls_hydrogen_treatment mixed
_refine_ls_matrix_type full
_refine_ls_number_parameters 278
_refine_ls_number_reflns 2666
_refine_ls_number_restraints 1
_refine_ls_restrained_S_all 1.048
_refine_ls_R_factor_all 0.0512
_refine_ls_R_factor_gt 0.0434
_refine_ls_shift/su_max 0.078
_refine_ls_shift/su_mean 0.005
_refine_ls_structure_factor_coef Fsqd
_refine_ls_weighting_details 'calc w=1/[\s^2^(Fo^2^)+(0.0947P)^2^+0.0000P] where P=(Fo^2^+2Fc^2^)/3'
_refine_ls_weighting_scheme calc
_refine_ls_wR_factor_gt 0.1110
_refine_ls_wR_factor_ref 0.1175
_reflns_number_gt 2358
_reflns_number_total 2666
_reflns_threshold_expression >2sigma(I)
_cod_data_source_file ja050613hsup2.cif
_cod_data_source_block v15c
_cod_original_cell_volume 2770.8(10)
_cod_database_code 4119090

loop_
_symmetry_equiv_pos_as_xyz
'x, y, z'
'-x, -y, z+1/2'
'x+1/2, -y+1/2, z'
'-x+1/2, y+1/2, z+1/2'

loop_
_atom_site_label
_atom_site_type_symbol
_atom_site_fract_x
_atom_site_fract_y
_atom_site_fract_z
_atom_site_U_iso_or_equiv
_atom_site_adp_type
_atom_site_occupancy
_atom_site_symmetry_multiplicity
_atom_site_calc_flag
_atom_site_refinement_flags
_atom_site_disorder_assembly
_atom_site_disorder_group
Pt1 Pt 0.35604(2) -0.45202(2) 0.72168(7) 0.02296(19) Uani 1 1 d . A .
Br1 Br 0.40274(10) -0.46032(9) 0.92790(15) 0.0401(4) Uani 1 1 d . . .
P2 P 0.31226(16) -0.59960(18) 0.7142(5) 0.0271(6) Uani 1 1 d . . .
P3 P 0.4159(2) -0.3118(2) 0.7113(5) 0.0402(8) Uani 1 1 d . . .
C21 C 0.2050(9) -0.6150(9) 0.6640(16) 0.049(4) Uani 1 1 d . . .
H21A H 0.1672 -0.5836 0.7154 0.059 Uiso 1 1 calc R . .
H21B H 0.1997 -0.5876 0.5892 0.059 Uiso 1 1 calc R . .
C22 C 0.3742(10) -0.6621(10) 0.6166(15) 0.048(4) Uani 1 1 d . . .
H22A H 0.3532 -0.7231 0.6134 0.057 Uiso 1 1 calc R . .
H22B H 0.3684 -0.6362 0.5409 0.057 Uiso 1 1 calc R . .
C23 C 0.3198(9) -0.6660(10) 0.8439(12) 0.038(3) Uani 1 1 d . . .
H23A H 0.3158 -0.7290 0.8240 0.046 Uiso 1 1 calc R . .
H23B H 0.3747 -0.6562 0.8781 0.046 Uiso 1 1 calc R . .
C24 C 0.1762(12) -0.7152(11) 0.6555(19) 0.067(5) Uani 1 1 d . . .
H24A H 0.2029 -0.7430 0.5911 0.100 Uiso 1 1 calc R . .
H24B H 0.1162 -0.7176 0.6461 0.100 Uiso 1 1 calc R . .
H24C H 0.1917 -0.7464 0.7241 0.100 Uiso 1 1 calc R . .
C25 C 0.4696(10) -0.6638(15) 0.6503(18) 0.076(6) Uani 1 1 d . . .
H25A H 0.4890 -0.6035 0.6626 0.114 Uiso 1 1 calc R . .
H25B H 0.5016 -0.6908 0.5899 0.114 Uiso 1 1 calc R . .
H25C H 0.4767 -0.6979 0.7192 0.114 Uiso 1 1 calc R . .
C26 C 0.2535(11) -0.6447(11) 0.9304(14) 0.057(4) Uani 1 1 d . . .
H26A H 0.2556 -0.5820 0.9488 0.085 Uiso 1 1 calc R . .
H26B H 0.2632 -0.6793 0.9983 0.085 Uiso 1 1 calc R . .
H26C H 0.1991 -0.6591 0.8997 0.085 Uiso 1 1 calc R . .
C31A C 0.3767(18) -0.2328(17) 0.817(2) 0.027(5) Uiso 0.50 1 d P A 1
H31A H 0.4072 -0.2472 0.8860 0.033 Uiso 0.50 1 calc PR A 1
H31B H 0.3981 -0.1750 0.7919 0.033 Uiso 0.50 1 calc PR A 1
C34A C 0.291(4) -0.215(4) 0.855(5) 0.102(17) Uiso 0.50 1 d P A 1
H34A H 0.2534 -0.2169 0.7902 0.152 Uiso 0.50 1 calc PR A 1
H34B H 0.2884 -0.1561 0.8887 0.152 Uiso 0.50 1 calc PR A 1
H34C H 0.2743 -0.2588 0.9098 0.152 Uiso 0.50 1 calc PR A 1
C31B C 0.337(3) -0.207(3) 0.728(6) 0.093(13) Uiso 0.50 1 d P A 2
H31C H 0.3712 -0.1554 0.7477 0.111 Uiso 0.50 1 calc PR A 2
H31D H 0.3128 -0.1958 0.6538 0.111 Uiso 0.50 1 calc PR A 2
C34B C 0.282(2) -0.211(2) 0.794(3) 0.043(7) Uiso 0.50 1 d P A 2
H34D H 0.2451 -0.2592 0.7736 0.065 Uiso 0.50 1 calc PR A 2
H34E H 0.2518 -0.1555 0.7935 0.065 Uiso 0.50 1 calc PR A 2
H34F H 0.3047 -0.2217 0.8690 0.065 Uiso 0.50 1 calc PR A 2
C32 C 0.4224(11) -0.2627(10) 0.5706(16) 0.060(5) Uani 1 1 d . A .
H32A H 0.4577 -0.3001 0.5227 0.072 Uiso 1 1 calc R B 4
H32B H 0.3666 -0.2612 0.5370 0.072 Uiso 1 1 calc R B 4
C33 C 0.5317(14) -0.3163(13) 0.7575(15) 0.077(7) Uani 1 1 d . A .
H33A H 0.5532 -0.2558 0.7669 0.093 Uiso 1 1 calc R . .
H33B H 0.5363 -0.3470 0.8303 0.093 Uiso 1 1 calc R . .
C35 C 0.5836(11) -0.3655(15) 0.6680(19) 0.074(6) Uani 1 1 d . . .
H35A H 0.5742 -0.4288 0.6749 0.111 Uiso 1 1 calc R A .
H35B H 0.6422 -0.3527 0.6796 0.111 Uiso 1 1 calc R . .
H35C H 0.5671 -0.3459 0.5932 0.111 Uiso 1 1 calc R . .
C36A C 0.459(2) -0.165(2) 0.573(3) 0.044(8) Uiso 0.50 1 d P A 4
H36A H 0.5195 -0.1678 0.5771 0.067 Uiso 0.50 1 calc PR A 4
H36B H 0.4377 -0.1335 0.6380 0.067 Uiso 0.50 1 calc PR A 4
H36C H 0.4430 -0.1341 0.5042 0.067 Uiso 0.50 1 calc PR A 4
C36B C 0.477(3) -0.185(3) 0.535(3) 0.064(11) Uiso 0.50 1 d P A 5
H36D H 0.4563 -0.1305 0.5688 0.096 Uiso 0.50 1 calc PR A 5
H36E H 0.4758 -0.1791 0.4530 0.096 Uiso 0.50 1 calc PR A 5
H36F H 0.5339 -0.1951 0.5594 0.096 Uiso 0.50 1 calc PR A 5
C1 C 0.3128(9) -0.4400(7) 0.5622(12) 0.027(3) Uani 1 1 d . . .
C2 C 0.2298(8) -0.4085(8) 0.5389(10) 0.028(3) Uani 1 1 d . A .
H2 H 0.1958 -0.3918 0.6000 0.033 Uiso 1 1 calc R . .
C3 C 0.1983(9) -0.4018(8) 0.4314(12) 0.033(3) Uani 1 1 d . . .
H3 H 0.1443 -0.3791 0.4212 0.039 Uiso 1 1 calc R A .
C4 C 0.2457(9) -0.4286(9) 0.3337(11) 0.029(3) Uani 1 1 d . A .
C5 C 0.3291(10) -0.4559(8) 0.3544(14) 0.033(3) Uani 1 1 d . . .
H5 H 0.3637 -0.4709 0.2932 0.039 Uiso 1 1 calc R A .
C6 C 0.3605(8) -0.4609(8) 0.4654(15) 0.029(3) Uani 1 1 d . A .
H6 H 0.4160 -0.4790 0.4756 0.035 Uiso 1 1 calc R . .
C7 C 0.2145(7) -0.4290(7) 0.2153(17) 0.029(2) Uani 1 1 d . . .
H7 H 0.2539 -0.4339 0.1568 0.035 Uiso 1 1 calc R A .
C8 C 0.1347(8) -0.4231(9) 0.1865(10) 0.022(3) Uani 1 1 d . A .
H8 H 0.0951 -0.4172 0.2447 0.026 Uiso 1 1 calc R . .
C9 C 0.1032(8) -0.4252(9) 0.0644(13) 0.032(3) Uani 1 1 d . . .
C10 C 0.1572(10) -0.4180(10) -0.0304(12) 0.035(3) Uani 1 1 d . A .
H10 H 0.2144 -0.4074 -0.0203 0.042 Uiso 1 1 calc R . .
C11 C 0.1241(10) -0.4269(11) -0.1379(13) 0.040(3) Uani 1 1 d . . .
H11 H 0.1602 -0.4199 -0.1998 0.048 Uiso 1 1 calc R A .
N12 N 0.0414(9) -0.4452(7) -0.1598(10) 0.037(3) Uani 1 1 d . A .
C13 C -0.0066(10) -0.4503(8) -0.0677(16) 0.040(4) Uani 1 1 d . . .
H13 H -0.0636 -0.4617 -0.0791 0.048 Uiso 1 1 calc R A .
C14 C 0.0196(9) -0.4405(8) 0.0412(12) 0.031(3) Uani 1 1 d . A .
H14 H -0.0191 -0.4442 0.1007 0.038 Uiso 1 1 calc R . .

loop_
_atom_site_aniso_label
_atom_site_aniso_U_11
_atom_site_aniso_U_22
_atom_site_aniso_U_33
_atom_site_aniso_U_23
_atom_site_aniso_U_13
_atom_site_aniso_U_12
Pt1 0.0136(3) 0.0272(3) 0.0281(3) 0.0010(3) 0.0000(2) -0.00525(14)
Br1 0.0274(7) 0.0600(9) 0.0330(7) 0.0048(6) -0.0059(6) -0.0099(6)
P2 0.0142(12) 0.0276(13) 0.0394(14) 0.008(2) 0.0008(19) -0.0024(10)
P3 0.0356(17) 0.0343(15) 0.0506(19) -0.010(2) 0.009(2) -0.0158(13)
C21 0.031(8) 0.030(7) 0.086(11) 0.011(7) -0.010(7) -0.013(6)
C22 0.046(9) 0.029(8) 0.068(12) 0.017(6) -0.017(9) 0.004(6)
C23 0.019(7) 0.044(8) 0.051(8) 0.021(6) 0.002(6) -0.001(6)
C24 0.052(10) 0.040(9) 0.108(14) 0.011(9) -0.048(10) -0.020(8)
C25 0.026(8) 0.112(16) 0.090(13) 0.035(12) 0.022(9) 0.035(10)
C26 0.048(10) 0.078(12) 0.045(8) 0.016(8) 0.014(8) -0.012(8)
C32 0.047(9) 0.048(9) 0.084(11) 0.047(9) -0.042(9) -0.026(7)
C33 0.097(17) 0.077(13) 0.058(10) 0.014(9) -0.021(10) -0.074(13)
C35 0.026(8) 0.104(16) 0.092(14) 0.024(11) -0.009(8) 0.019(10)
C1 0.029(7) 0.019(6) 0.032(6) -0.003(4) 0.001(6) -0.009(5)
C2 0.028(7) 0.027(6) 0.028(6) -0.001(5) 0.002(5) -0.006(5)
C3 0.034(7) 0.032(7) 0.031(6) 0.006(6) 0.013(6) 0.005(6)
C4 0.028(8) 0.028(6) 0.030(7) -0.001(5) -0.001(5) -0.001(6)
C5 0.024(8) 0.037(8) 0.037(8) -0.001(5) 0.008(7) 0.000(5)
C6 0.016(8) 0.040(8) 0.031(8) 0.002(5) 0.005(5) 0.000(5)
C7 0.022(6) 0.028(5) 0.038(6) 0.002(8) -0.001(9) -0.007(4)
C8 0.018(6) 0.033(6) 0.014(6) 0.001(4) 0.003(4) 0.000(5)
C9 0.026(7) 0.027(6) 0.043(7) 0.003(6) 0.005(6) 0.001(6)
C10 0.036(8) 0.041(8) 0.028(7) 0.009(6) 0.005(6) 0.005(7)
C11 0.040(9) 0.047(8) 0.033(8) 0.004(6) 0.002(7) 0.003(7)
N12 0.053(9) 0.034(7) 0.025(6) 0.004(4) -0.010(6) 0.004(5)
C13 0.027(8) 0.030(8) 0.065(11) 0.005(6) -0.025(8) 0.003(5)
C14 0.024(7) 0.038(7) 0.032(7) -0.004(5) -0.002(5) -0.001(5)

loop_
_atom_type_symbol
_atom_type_description
_atom_type_scat_dispersion_real
_atom_type_scat_dispersion_imag
_atom_type_scat_source
C C 0.0033 0.0016 'International Tables Vol C Tables 4.2.6.8 and 6.1.1.4'
H H 0.0000 0.0000 'International Tables Vol C Tables 4.2.6.8 and 6.1.1.4'
P P 0.1023 0.0942 'International Tables Vol C Tables 4.2.6.8 and 6.1.1.4'
Br Br -0.2901 2.4595 'International Tables Vol C Tables 4.2.6.8 and 6.1.1.4'
Pt Pt -1.7033 8.3905 'International Tables Vol C Tables 4.2.6.8 and 6.1.1.4'
N N 0.0061 0.0033 'International Tables Vol C Tables 4.2.6.8 and 6.1.1.4'

loop_
_geom_angle_atom_site_label_1
_geom_angle_atom_site_label_2
_geom_angle_atom_site_label_3
_geom_angle
C1 Pt1 P3 90.6(4)
C1 Pt1 P2 86.9(3)
P3 Pt1 P2 171.34(19)
C1 Pt1 Br1 176.1(4)
P3 Pt1 Br1 88.49(16)
P2 Pt1 Br1 94.46(15)
C22 P2 C21 104.2(8)
C22 P2 C23 102.5(7)
C21 P2 C23 105.2(7)
C22 P2 Pt1 111.0(5)
C21 P2 Pt1 114.5(5)
C23 P2 Pt1 117.9(5)
C32 P3 C31A 112.1(12)
C32 P3 C33 102.5(8)
C31A P3 C33 99.2(12)
C32 P3 C31B 79(2)
C31A P3 C31B 38(2)
C33 P3 C31B 126.6(17)
C32 P3 Pt1 116.1(5)
C31A P3 Pt1 114.3(9)
C33 P3 Pt1 110.5(6)
C31B P3 Pt1 116.3(14)
C24 C21 P2 114.5(11)
C24 C21 H21A 108.6
P2 C21 H21A 108.6
C24 C21 H21B 108.6
P2 C21 H21B 108.6
H21A C21 H21B 107.6
C25 C22 P2 112.5(13)
C25 C22 H22A 109.1
P2 C22 H22A 109.1
C25 C22 H22B 109.1
P2 C22 H22B 109.1
H22A C22 H22B 107.8
C26 C23 P2 113.8(11)
C26 C23 H23A 108.8
P2 C23 H23A 108.8
C26 C23 H23B 108.8
P2 C23 H23B 108.8
H23A C23 H23B 107.7
C21 C24 H24A 109.5
C21 C24 H24B 109.5
H24A C24 H24B 109.5
C21 C24 H24C 109.5
H24A C24 H24C 109.5
H24B C24 H24C 109.5
C22 C25 H25A 109.5
C22 C25 H25B 109.5
H25A C25 H25B 109.5
C22 C25 H25C 109.5
H25A C25 H25C 109.5
H25B C25 H25C 109.5
C23 C26 H26A 109.5
C23 C26 H26B 109.5
H26A C26 H26B 109.5
C23 C26 H26C 109.5
H26A C26 H26C 109.5
H26B C26 H26C 109.5
C34A C31A P3 130(3)
C34A C31A H31A 104.6
P3 C31A H31A 104.7
C34A C31A H31B 104.7
P3 C31A H31B 104.7
H31A C31A H31B 105.7
C34B C31B P3 120(4)
C34B C31B H31C 107.4
P3 C31B H31C 107.4
C34B C31B H31D 107.4
P3 C31B H31D 107.4
H31C C31B H31D 106.9
C31B C34B H34D 109.4
C31B C34B H34E 109.5
H34D C34B H34E 109.5
C31B C34B H34F 109.5
H34D C34B H34F 109.5
H34E C34B H34F 109.5
C36B C32 C36A 22.5(18)
C36B C32 P3 126.8(19)
C36A C32 P3 112.6(17)
C36B C32 H32A 87.1
C36A C32 H32A 109.1
P3 C32 H32A 109.1
C36B C32 H32B 113.3
C36A C32 H32B 109.1
P3 C32 H32B 109.1
H32A C32 H32B 107.8
C35 C33 P3 110.0(11)
C35 C33 H33A 109.6
P3 C33 H33A 109.6
C35 C33 H33B 109.7
P3 C33 H33B 109.7
H33A C33 H33B 108.2
C33 C35 H35A 109.5
C33 C35 H35B 109.5
H35A C35 H35B 109.5
C33 C35 H35C 109.5
H35A C35 H35C 109.5
H35B C35 H35C 109.5
C32 C36A H36A 109.5
C32 C36A H36B 109.4
C32 C36A H36C 109.5
C32 C36B H36D 109.4
C32 C36B H36E 109.5
C32 C36B H36F 109.5
C6 C1 C2 114.8(12)
C6 C1 Pt1 123.5(10)
C2 C1 Pt1 121.8(10)
C3 C2 C1 122.9(11)
C3 C2 H2 118.6
C1 C2 H2 118.6
C2 C3 C4 121.8(12)
C2 C3 H3 119.1
C4 C3 H3 119.1
C5 C4 C3 116.1(12)
C5 C4 C7 118.5(12)
C3 C4 C7 125.4(12)
C6 C5 C4 120.9(13)
C6 C5 H5 119.6
C4 C5 H5 119.6
C5 C6 C1 123.3(12)
C5 C6 H6 118.3
C1 C6 H6 118.3
C8 C7 C4 124.4(15)
C8 C7 H7 117.8
C4 C7 H7 117.8
C7 C8 C9 123.9(13)
C7 C8 H8 118.0
C9 C8 H8 118.0
C14 C9 C10 116.4(14)
C14 C9 C8 120.6(12)
C10 C9 C8 122.8(12)
C11 C10 C9 118.9(14)
C11 C10 H10 120.5
C9 C10 H10 120.5
N12 C11 C10 124.1(14)
N12 C11 H11 118.0
C10 C11 H11 118.0
C13 N12 C11 114.4(12)
N12 C13 C14 125.8(14)
N12 C13 H13 117.1
C14 C13 H13 117.1
C13 C14 C9 120.2(14)
C13 C14 H14 119.9
C9 C14 H14 119.9

loop_
_geom_bond_atom_site_label_1
_geom_bond_atom_site_label_2
_geom_bond_distance
Pt1 C1 1.996(14)
Pt1 P3 2.300(3)
Pt1 P2 2.309(3)
Pt1 Br1 2.527(2)
P2 C22 1.772(18)
P2 C21 1.817(15)
P2 C23 1.815(14)
P3 C32 1.804(16)
P3 C31A 1.81(3)
P3 C33 1.92(2)
P3 C31B 2.00(5)
C21 C24 1.57(2)
C21 H21A 0.9700
C21 H21B 0.9700
C22 C25 1.57(2)
C22 H22A 0.9700
C22 H22B 0.9700
C23 C26 1.49(2)
C23 H23A 0.9700
C23 H23B 0.9700
C24 H24A 0.9600
C24 H24B 0.9600
C24 H24C 0.9600
C25 H25A 0.9600
C25 H25B 0.9600
C25 H25C 0.9600
C26 H26A 0.9600
C26 H26B 0.9600
C26 H26C 0.9600
C31A C34A 1.46(6)
C31A H31A 0.9700
C31A H31B 0.9700
C34A H34A 0.9600
C34A H34B 0.9600
C34A H34C 0.9600
C31B C34B 1.17(6)
C31B H31C 0.9700
C31B H31D 0.9700
C34B H34D 0.9600
C34B H34E 0.9600
C34B H34F 0.9600
C32 C36B 1.51(4)
C32 C36A 1.57(3)
C32 H32A 0.9700
C32 H32B 0.9700
C33 C35 1.52(3)
C33 H33A 0.9700
C33 H33B 0.9700
C35 H35A 0.9600
C35 H35B 0.9600
C35 H35C 0.9600
C36A H36A 0.9600
C36A H36B 0.9600
C36A H36C 0.9600
C36B H36D 0.9600
C36B H36E 0.9600
C36B H36F 0.9600
C1 C6 1.40(2)
C1 C2 1.426(19)
C2 C3 1.358(17)
C2 H2 0.9300
C3 C4 1.426(18)
C3 H3 0.9300
C4 C5 1.41(2)
C4 C7 1.47(2)
C5 C6 1.39(2)
C5 H5 0.9300
C6 H6 0.9300
C7 C8 1.315(16)
C7 H7 0.9300
C8 C9 1.51(2)
C8 H8 0.9300
C9 C14 1.375(19)
C9 C10 1.406(19)
C10 C11 1.37(2)
C10 H10 0.9300
C11 N12 1.37(2)
C11 H11 0.9300
N12 C13 1.32(2)
C13 C14 1.35(2)
C13 H13 0.9300
C14 H14 0.9300

loop_
_geom_torsion_atom_site_label_1
_geom_torsion_atom_site_label_2
_geom_torsion_atom_site_label_3
_geom_torsion_atom_site_label_4
_geom_torsion
C1 Pt1 P2 C22 68.2(7)
P3 Pt1 P2 C22 -5.7(17)
Br1 Pt1 P2 C22 -115.4(6)
C1 Pt1 P2 C21 -49.4(8)
P3 Pt1 P2 C21 -123.3(16)
Br1 Pt1 P2 C21 126.9(6)
C1 Pt1 P2 C23 -174.1(7)
P3 Pt1 P2 C23 112.0(17)
Br1 Pt1 P2 C23 2.3(6)
C1 Pt1 P3 C32 -13.1(8)
P2 Pt1 P3 C32 60.6(17)
Br1 Pt1 P3 C32 170.7(8)
C1 Pt1 P3 C31A 119.9(11)
P2 Pt1 P3 C31A -166.5(17)
Br1 Pt1 P3 C31A -56.3(10)
C1 Pt1 P3 C33 -129.2(8)
P2 Pt1 P3 C33 -55.6(18)
Br1 Pt1 P3 C33 54.6(7)
C1 Pt1 P3 C31B 77(2)
P2 Pt1 P3 C31B 151(3)
Br1 Pt1 P3 C31B -99(2)
C22 P2 C21 C24 56.8(15)
C23 P2 C21 C24 -50.7(15)
Pt1 P2 C21 C24 178.3(12)
C21 P2 C22 C25 -175.6(11)
C23 P2 C22 C25 -66.1(13)
Pt1 P2 C22 C25 60.6(12)
C22 P2 C23 C26 -162.5(12)
C21 P2 C23 C26 -53.8(13)
Pt1 P2 C23 C26 75.3(12)
C32 P3 C31A C34A 91(4)
C33 P3 C31A C34A -161(4)
C31B P3 C31A C34A 58(4)
Pt1 P3 C31A C34A -44(4)
C32 P3 C31B C34B 153(5)
C31A P3 C31B C34B -58(5)
C33 P3 C31B C34B -110(4)
Pt1 P3 C31B C34B 39(6)
C31A P3 C32 C36B 63(3)
C33 P3 C32 C36B -43(3)
C31B P3 C32 C36B 83(3)
Pt1 P3 C32 C36B -163(2)
C31A P3 C32 C36A 43(2)
C33 P3 C32 C36A -62.8(19)
C31B P3 C32 C36A 63(2)
Pt1 P3 C32 C36A 176.7(16)
C32 P3 C33 C35 -54.1(15)
C31A P3 C33 C35 -169.4(14)
C31B P3 C33 C35 -140(3)
Pt1 P3 C33 C35 70.2(13)
P3 Pt1 C1 C6 85.2(10)
P2 Pt1 C1 C6 -86.5(10)
Br1 Pt1 C1 C6 162(4)
P3 Pt1 C1 C2 -94.5(9)
P2 Pt1 C1 C2 93.8(9)
Br1 Pt1 C1 C2 -18(6)
C6 C1 C2 C3 2.0(17)
Pt1 C1 C2 C3 -178.3(9)
C1 C2 C3 C4 1.9(19)
C2 C3 C4 C5 -4.6(19)
C2 C3 C4 C7 175.9(12)
C3 C4 C5 C6 3.5(19)
C7 C4 C5 C6 -176.9(11)
C4 C5 C6 C1 0(2)
C2 C1 C6 C5 -3.0(18)
Pt1 C1 C6 C5 177.3(10)
C5 C4 C7 C8 165.5(13)
C3 C4 C7 C8 -15(2)
C4 C7 C8 C9 -178.9(11)
C7 C8 C9 C14 164.1(14)
C7 C8 C9 C10 -11(2)
C14 C9 C10 C11 0(2)
C8 C9 C10 C11 175.5(13)
C9 C10 C11 N12 -2(2)
C10 C11 N12 C13 3(2)
C11 N12 C13 C14 -1.1(19)
N12 C13 C14 C9 -1(2)
C10 C9 C14 C13 2(2)
C8 C9 C14 C13 -174.1(12)
